data_4022734
loop_
_publ_author_name
'Shin'ichi Nakatsuji'
'Masahiro Fujino'
'Satoko Hasegawa'
'Hiroki Akutsu'
'Jun-ichi Yamada'
'Vladimir S. Gurman'
'Andrey Kh.Vorobiev'

_publ_contact_author_address
; 
University of Hyogo, Graduate School of Material Science
3-2-1 Kouto, Kamigori, Hyogo 678-1297, Japan
;
_publ_contact_author_email nakatuji@sci.u-hyogo.ac.jp
_publ_contact_author_fax +81-791-58-0164
_publ_contact_author_name 'Shin'ichi Nakatsuji'
_publ_contact_author_phone +81-791-58-0163
_publ_section_title
;
 Azobenzene Derivatives Carrying a Nitroxide Radical
;
_journal_name_full 'Journal of Organic Chemistry'
_journal_page_first 2021
_journal_page_last 2029
_journal_paper_doi 10.1021/jo062266f
_journal_volume 72
_journal_year 2007
_chemical_formula_moiety 'C33 H47 N4 O6'
_chemical_formula_sum 'C33 H47 N4 O6'
_chemical_formula_weight 595.76
_space_group_IT_number 14
_symmetry_cell_setting monoclinic
_symmetry_space_group_name_Hall '-P 2ybc'
_symmetry_space_group_name_H-M 'P 1 21/c 1'
_atom_sites_solution_hydrogens geom
_atom_sites_solution_primary direct
_audit_creation_date 04-10-22
_audit_creation_method CRYSTALS_ver_12.39
_cell_angle_alpha 90
_cell_angle_beta 105.7235(8)
_cell_angle_gamma 90
_cell_formula_units_Z 4
_cell_length_a 8.998(3)
_cell_length_b 34.477(3)
_cell_length_c 11.1675(4)
_cell_measurement_reflns_used 0
_cell_measurement_temperature 295
_cell_measurement_theta_max 0
_cell_measurement_theta_min 0
_cell_volume 3334.6(13)
_computing_cell_refinement 'MSC/AFC Diffractometer Control'
_computing_data_collection 'MSC/AFC Diffractometer Control'
_computing_molecular_graphics 'teXsan for Windows v1.06 (MSC, 1997-99)'
_computing_publication_material 'teXsan for Windows v1.06 (MSC, 1997-99)'
_computing_structure_refinement 'CRYSTALS (Betteridge et al 2003)'
_computing_structure_solution 'SIR92 (Altomare, et. al. 1994)'
_diffrn_ambient_temperature 295
_diffrn_measured_fraction_theta_full 0.976
_diffrn_measured_fraction_theta_max 0.937
_diffrn_measurement_device_type 'Quantum CCD'
_diffrn_measurement_method Phi+Omega
_diffrn_radiation_monochromator graphite
_diffrn_radiation_type 'Mo K\a'
_diffrn_radiation_wavelength 0.71069
_diffrn_reflns_av_R_equivalents 0.185
_diffrn_reflns_limit_h_max 11
_diffrn_reflns_limit_h_min 0
_diffrn_reflns_limit_k_max 44
_diffrn_reflns_limit_k_min 0
_diffrn_reflns_limit_l_max 12
_diffrn_reflns_limit_l_min -13
_diffrn_reflns_number 25733
_diffrn_reflns_theta_full 25.068
_diffrn_reflns_theta_max 27.547
_diffrn_reflns_theta_min 1.181
_diffrn_standards_number 0
_exptl_absorpt_coefficient_mu 0.082
_exptl_absorpt_correction_T_max 1.3827
_exptl_absorpt_correction_T_min 0.6616
_exptl_absorpt_correction_type empirical
_exptl_absorpt_process_details
;
HIGASHI, T. (1995). Abscor - Empirical Absorption Correction, 
Rigaku Corporation, Tokyo, Japan. 
;
_exptl_crystal_colour orange
_exptl_crystal_density_diffrn 1.187
_exptl_crystal_description plate
_exptl_crystal_F_000 1284
_exptl_crystal_size_max 0.35
_exptl_crystal_size_mid 0.2
_exptl_crystal_size_min 0.02
_refine_diff_density_max 0.43
_refine_diff_density_min -0.47
_refine_ls_extinction_method None
_refine_ls_goodness_of_fit_ref 1.1299
_refine_ls_hydrogen_treatment constr
_refine_ls_matrix_type full
_refine_ls_number_parameters 388
_refine_ls_number_reflns 2659
_refine_ls_number_restraints 0
_refine_ls_R_factor_all 0.2757
_refine_ls_R_factor_gt 0.1210
_refine_ls_shift/su_max 0.000121
_refine_ls_structure_factor_coef F
_refine_ls_weighting_details
;
 Method, part 1, Chebychev polynomial, (Watkin, 1994, Prince, 1982) 
 [weight] = 1.0/[A~0~*T~0~(x)+A~1~*T~1~(x) ... +A~n-1~]*T~n-1~(x)] 
 where A~i~ are the Chebychev coefficients listed below and x= Fcalc/Fmax 
 Method = Robust Weighting (Prince, 1982) 
 W = [weight] * [1-(deltaF/6*sigmaF)^2^]^2^ 
 A~i~ are: 
 12.2 0.169 8.82 4.03 
;
_refine_ls_weighting_scheme calc
_refine_ls_wR_factor_all 0.1048
_refine_ls_wR_factor_gt 0.0816
_refine_ls_wR_factor_ref 0.0816
_reflns_limit_h_max 11
_reflns_limit_h_min -11
_reflns_limit_k_max 44
_reflns_limit_k_min 0
_reflns_limit_l_max 13
_reflns_limit_l_min 0
_reflns_number_gt 2659
_reflns_number_total 7203
_reflns_threshold_expression I>3.00u(I)
_cod_data_source_file jo062266fsi20070108_061414.cif
_cod_data_source_block 11a_cif
_cod_depositor_comments
;
The following automatic conversions were performed:
'_symmetry_cell_setting' value 'Monoclinic' changed to 'monoclinic'
according to '/home/saulius/struct/CIF-dictionaries/cif_core.dic'
dictionary named 'cif_core.dic' version 2.4.1 from 2010-06-29.

Automatic conversion script
Id: cif_fix_enum 1527 2010-12-29 10:47:43Z saulius 
;
_cod_original_sg_symbol_H-M 'P 21/c'
_cod_database_code 4022734

loop_
_symmetry_equiv_pos_as_xyz
x,y,z
-x,-y,-z
-x,y+1/2,-z+1/2
x,-y+1/2,z+1/2

loop_
_atom_site_label
_atom_site_type_symbol
_atom_site_fract_x
_atom_site_fract_y
_atom_site_fract_z
_atom_site_U_iso_or_equiv
_atom_site_occupancy
_atom_site_adp_type
_atom_site_refinement_flags_posn
O1 O 0.8603(7) 0.15396(18) 1.0952(5) 0.1247 1.0000 Uani .
O2 O 0.9024(7) 0.20857(18) 1.0143(4) 0.1151 1.0000 Uani .
O3 O 1.1686(4) 0.01100(10) 0.1719(3) 0.0608 1.0000 Uani .
O4 O 1.5605(5) -0.14961(10) -0.9390(3) 0.0692 1.0000 Uani .
O5 O 1.6761(7) -0.11780(13) -1.0584(4) 0.1121 1.0000 Uani .
O6 O 1.5113(6) -0.24335(14) -1.4481(4) 0.1105 1.0000 Uani .
N1 N 0.8892(7) 0.1737(2) 1.0118(5) 0.0847 1.0000 Uani .
N2 N 0.9996(5) 0.08841(12) 0.6155(4) 0.0615 1.0000 Uani .
N3 N 1.0328(5) 0.10648(12) 0.5276(4) 0.0581 1.0000 Uani .
N4 N 1.5347(6) -0.22095(14) -1.3520(4) 0.0689 1.0000 Uani .
C1 C 0.9155(6) 0.15197(19) 0.9047(5) 0.0639 1.0000 Uani .
C2 C 0.8967(7) 0.11245(19) 0.9012(5) 0.0711 1.0000 Uani .
C3 C 0.9610(7) 0.17219(17) 0.8166(5) 0.0723 1.0000 Uani .
C4 C 0.9248(7) 0.09294(17) 0.8024(5) 0.0655 1.0000 Uani .
C5 C 0.9893(6) 0.15220(17) 0.7169(5) 0.0643 1.0000 Uani .
C6 C 0.9703(6) 0.11248(16) 0.7097(4) 0.0568 1.0000 Uani .
C7 C 1.0673(6) 0.08123(15) 0.4379(4) 0.0499 1.0000 Uani .
C8 C 1.0807(6) 0.04165(15) 0.4511(4) 0.0554 1.0000 Uani .
C9 C 1.0896(7) 0.09821(15) 0.3318(5) 0.0591 1.0000 Uani .
C10 C 1.1128(6) 0.01941(15) 0.3600(5) 0.0560 1.0000 Uani .
C11 C 1.1262(6) 0.07560(16) 0.2405(4) 0.0580 1.0000 Uani .
C12 C 1.1353(6) 0.03627(15) 0.2537(4) 0.0494 1.0000 Uani .
C13 C 1.2067(6) 0.02534(15) 0.0631(4) 0.0551 1.0000 Uani .
C14 C 1.2445(6) -0.00923(15) -0.0055(4) 0.0527 1.0000 Uani .
C15 C 1.2893(6) 0.00011(14) -0.1227(5) 0.0558 1.0000 Uani .
C16 C 1.3244(6) -0.03585(14) -0.1871(4) 0.0539 1.0000 Uani .
C17 C 1.3763(6) -0.02852(15) -0.3036(4) 0.0552 1.0000 Uani .
C18 C 1.4084(7) -0.06524(15) -0.3659(5) 0.0622 1.0000 Uani .
C19 C 1.4573(6) -0.05890(16) -0.4844(5) 0.0604 1.0000 Uani .
C20 C 1.4807(6) -0.09535(15) -0.5517(5) 0.0587 1.0000 Uani .
C21 C 1.5236(7) -0.08851(15) -0.6706(4) 0.0623 1.0000 Uani .
C22 C 1.5364(7) -0.12485(15) -0.7433(5) 0.0620 1.0000 Uani .
C23 C 1.5731(7) -0.11489(15) -0.8628(5) 0.0698 1.0000 Uani .
C24 C 1.6150(7) -0.14635(16) -1.0377(5) 0.0623 1.0000 Uani .
C25 C 1.5824(7) -0.18156(14) -1.1199(5) 0.0554 1.0000 Uani .
C26 C 1.4376(7) -0.17547(16) -1.2249(5) 0.0679 1.0000 Uani .
C27 C 1.7144(7) -0.18866(18) -1.1763(5) 0.0747 1.0000 Uani .
C28 C 1.3967(7) -0.20929(16) -1.3137(5) 0.0632 1.0000 Uani .
C29 C 1.6913(8) -0.22214(17) -1.2658(5) 0.0681 1.0000 Uani .
C30 C 1.2778(9) -0.1960(2) -1.4288(7) 0.1052 1.0000 Uani .
C31 C 1.3320(8) -0.24318(19) -1.2586(5) 0.0915 1.0000 Uani .
C32 C 1.7167(9) -0.26068(18) -1.1989(6) 0.0991 1.0000 Uani .
C33 C 1.8050(8) -0.2186(2) -1.3450(7) 0.1148 1.0000 Uani .
H1 H 0.8621 0.0988 0.9671 0.0507 1.0000 Uiso R
H2 H 0.9757 0.2017 0.8243 0.0507 1.0000 Uiso R
H3 H 0.9136 0.0643 0.7965 0.0507 1.0000 Uiso R
H4 H 1.0248 0.1666 0.6521 0.0507 1.0000 Uiso R
H5 H 1.0648 0.0283 0.5261 0.0507 1.0000 Uiso R
H6 H 1.0780 0.1271 0.3232 0.0507 1.0000 Uiso R
H7 H 1.1203 -0.0094 0.3688 0.0507 1.0000 Uiso R
H8 H 1.1411 0.0885 0.1663 0.0507 1.0000 Uiso R
H9 H 1.1218 0.0399 0.0093 0.0507 1.0000 Uiso R
H10 H 1.2938 0.0433 0.0840 0.0507 1.0000 Uiso R
H11 H 1.3272 -0.0232 0.0505 0.0507 1.0000 Uiso R
H12 H 1.1558 -0.0262 -0.0262 0.0507 1.0000 Uiso R
H13 H 1.2050 0.0144 -0.1800 0.0507 1.0000 Uiso R
H14 H 1.3762 0.0176 -0.1032 0.0507 1.0000 Uiso R
H15 H 1.4062 -0.0495 -0.1280 0.0507 1.0000 Uiso R
H16 H 1.2360 -0.0520 -0.2077 0.0507 1.0000 Uiso R
H17 H 1.2985 -0.0126 -0.3619 0.0507 1.0000 Uiso R
H18 H 1.4694 -0.0116 -0.2830 0.0507 1.0000 Uiso R
H19 H 1.4892 -0.0796 -0.3101 0.0507 1.0000 Uiso R
H20 H 1.3168 -0.0814 -0.3851 0.0507 1.0000 Uiso R
H21 H 1.3765 -0.0428 -0.5410 0.0507 1.0000 Uiso R
H22 H 1.5494 -0.0430 -0.4670 0.0507 1.0000 Uiso R
H23 H 1.5599 -0.1107 -0.4976 0.0507 1.0000 Uiso R
H24 H 1.3865 -0.1108 -0.5702 0.0507 1.0000 Uiso R
H25 H 1.4435 -0.0713 -0.7230 0.0507 1.0000 Uiso R
H26 H 1.6172 -0.0740 -0.6523 0.0507 1.0000 Uiso R
H27 H 1.6161 -0.1423 -0.6926 0.0507 1.0000 Uiso R
H28 H 1.4414 -0.1402 -0.7606 0.0507 1.0000 Uiso R
H29 H 1.6786 -0.1035 -0.8461 0.0507 1.0000 Uiso R
H30 H 1.5057 -0.0945 -0.9070 0.0507 1.0000 Uiso R
H31 H 1.5702 -0.2054 -1.0747 0.0507 1.0000 Uiso R
H32 H 1.3522 -0.1696 -1.1899 0.0507 1.0000 Uiso R
H33 H 1.4510 -0.1517 -1.2702 0.0507 1.0000 Uiso R
H34 H 1.7253 -0.1651 -1.2223 0.0507 1.0000 Uiso R
H35 H 1.8081 -0.1915 -1.1119 0.0507 1.0000 Uiso R
H36 H 1.1898 -0.1848 -1.4124 0.0507 1.0000 Uiso R
H37 H 1.3209 -0.1760 -1.4745 0.0507 1.0000 Uiso R
H38 H 1.2434 -0.2166 -1.4896 0.0507 1.0000 Uiso R
H39 H 1.3396 -0.2395 -1.1729 0.0507 1.0000 Uiso R
H40 H 1.2265 -0.2485 -1.3017 0.0507 1.0000 Uiso R
H41 H 1.3892 -0.2674 -1.2641 0.0507 1.0000 Uiso R
H42 H 1.7159 -0.2595 -1.1136 0.0507 1.0000 Uiso R
H43 H 1.6422 -0.2803 -1.2388 0.0507 1.0000 Uiso R
H44 H 1.8184 -0.2723 -1.1981 0.0507 1.0000 Uiso R
H45 H 1.9102 -0.2132 -1.2935 0.0507 1.0000 Uiso R
H46 H 1.8099 -0.2403 -1.3945 0.0507 1.0000 Uiso R
H47 H 1.7783 -0.1960 -1.3998 0.0507 1.0000 Uiso R

loop_
_atom_site_aniso_label
_atom_site_aniso_U_11
_atom_site_aniso_U_22
_atom_site_aniso_U_33
_atom_site_aniso_U_23
_atom_site_aniso_U_13
_atom_site_aniso_U_12
O1 0.163(6) 0.148(5) 0.086(4) -0.019(3) 0.072(4) 0.027(4)
O2 0.136(5) 0.109(4) 0.091(3) -0.040(3) 0.015(3) 0.047(4)
O3 0.081(3) 0.063(2) 0.052(2) -0.0045(18) 0.040(2) 0.000(2)
O4 0.106(3) 0.060(2) 0.055(2) -0.0163(18) 0.046(2) -0.013(2)
O5 0.196(6) 0.074(3) 0.103(3) -0.040(3) 0.104(4) -0.058(3)
O6 0.137(5) 0.124(4) 0.071(3) -0.054(3) 0.030(3) -0.011(3)
N1 0.076(4) 0.115(5) 0.061(4) -0.019(4) 0.016(3) 0.025(4)
N2 0.071(3) 0.064(3) 0.059(3) -0.007(2) 0.034(3) 0.004(2)
N3 0.069(3) 0.057(3) 0.057(3) -0.009(2) 0.031(3) -0.008(2)
N4 0.086(4) 0.075(3) 0.052(3) -0.010(3) 0.029(3) -0.002(3)
C1 0.057(4) 0.089(5) 0.047(3) -0.015(3) 0.017(3) 0.020(3)
C2 0.082(5) 0.086(5) 0.057(4) 0.002(3) 0.038(3) 0.009(4)
C3 0.088(5) 0.061(4) 0.070(4) -0.009(3) 0.024(4) 0.013(3)
C4 0.077(5) 0.068(4) 0.061(4) -0.003(3) 0.035(3) -0.001(3)
C5 0.074(4) 0.068(4) 0.058(4) -0.003(3) 0.030(3) 0.001(3)
C6 0.065(4) 0.059(4) 0.050(3) -0.007(3) 0.022(3) 0.006(3)
C7 0.057(4) 0.052(3) 0.047(3) -0.008(3) 0.024(3) 0.000(3)
C8 0.075(4) 0.061(4) 0.039(3) 0.006(3) 0.030(3) 0.007(3)
C9 0.078(4) 0.050(3) 0.057(3) -0.001(3) 0.032(3) -0.003(3)
C10 0.064(4) 0.053(3) 0.057(3) 0.004(3) 0.027(3) 0.005(3)
C11 0.079(4) 0.059(4) 0.046(3) -0.001(3) 0.035(3) -0.008(3)
C12 0.052(4) 0.065(4) 0.038(3) -0.008(3) 0.025(3) -0.002(3)
C13 0.058(4) 0.071(4) 0.046(3) -0.006(3) 0.031(3) -0.003(3)
C14 0.055(4) 0.062(3) 0.046(3) -0.003(2) 0.021(3) 0.003(3)
C15 0.057(4) 0.066(4) 0.049(3) -0.005(3) 0.024(3) 0.004(3)
C16 0.055(4) 0.065(3) 0.047(3) -0.008(3) 0.023(3) 0.002(3)
C17 0.067(4) 0.061(3) 0.043(3) -0.009(3) 0.025(3) 0.003(3)
C18 0.064(4) 0.075(4) 0.055(3) -0.006(3) 0.028(3) 0.000(3)
C19 0.063(4) 0.069(4) 0.052(3) -0.004(3) 0.019(3) 0.005(3)
C20 0.057(4) 0.069(4) 0.057(3) -0.013(3) 0.026(3) 0.004(3)
C21 0.086(5) 0.061(3) 0.047(3) -0.014(3) 0.030(3) -0.006(3)
C22 0.074(4) 0.067(4) 0.052(3) -0.010(3) 0.029(3) -0.006(3)
C23 0.096(5) 0.057(3) 0.063(4) -0.022(3) 0.032(3) -0.011(3)
C24 0.088(5) 0.050(4) 0.058(4) -0.007(3) 0.037(3) -0.002(3)
C25 0.082(4) 0.046(3) 0.048(3) -0.003(2) 0.033(3) -0.003(3)
C26 0.076(5) 0.062(4) 0.072(4) -0.014(3) 0.031(4) 0.001(3)
C27 0.081(5) 0.086(4) 0.058(3) -0.028(3) 0.022(3) -0.009(4)
C28 0.067(4) 0.067(4) 0.050(3) -0.003(3) 0.006(3) -0.006(3)
C29 0.076(5) 0.069(4) 0.063(4) -0.019(3) 0.027(4) 0.007(3)
C30 0.109(6) 0.103(5) 0.095(5) -0.005(4) 0.013(5) 0.004(5)
C31 0.099(6) 0.099(5) 0.071(4) -0.007(4) 0.013(4) -0.043(4)
C32 0.134(7) 0.084(5) 0.074(4) -0.014(4) 0.019(4) 0.035(4)
C33 0.107(6) 0.141(7) 0.114(6) -0.044(5) 0.059(5) 0.011(5)

loop_
_atom_type_symbol
_atom_type_scat_dispersion_real
_atom_type_scat_dispersion_imag
_atom_type_scat_Cromer_Mann_a1
_atom_type_scat_Cromer_Mann_b1
_atom_type_scat_Cromer_Mann_a2
_atom_type_scat_Cromer_Mann_b2
_atom_type_scat_Cromer_Mann_a3
_atom_type_scat_Cromer_Mann_b3
_atom_type_scat_Cromer_Mann_a4
_atom_type_scat_Cromer_Mann_b4
_atom_type_scat_Cromer_Mann_c
_atom_type_scat_source
C 0.0033 0.0016 2.3100 20.8439 1.0200 10.2075 1.5886 0.5687 0.8650 51.6512 0.2156 'International Tables Vol C 4.2.6.8 and 6.1.1.4'
H 0.0000 0.0000 0.4930 10.5109 0.3229 26.1257 0.1402 3.1424 0.0408 57.7998 0.0030 'International Tables Vol C 4.2.6.8 and 6.1.1.4'
N 0.0061 0.0033 12.2126 0.0057 3.1322 9.8933 2.0125 28.9975 1.1663 0.5826 -11.5290 'International Tables Vol C 4.2.6.8 and 6.1.1.4'
O 0.0106 0.0060 3.0485 13.2771 2.2868 5.7011 1.5463 0.3239 0.8670 32.9089 0.2508 'International Tables Vol C 4.2.6.8 and 6.1.1.4'

loop_
_geom_angle_atom_site_label_1
_geom_angle_atom_site_label_2
_geom_angle_atom_site_label_3
_geom_angle
_geom_angle_publ_flag
C12 O3 C13 119.8(4) yes
C23 O4 C24 115.4(4) yes
O1 N1 O2 124.7(6) yes
O1 N1 C1 116.2(7) yes
O2 N1 C1 119.0(6) yes
N3 N2 C6 114.7(4) yes
N2 N3 C7 112.8(4) yes
O6 N4 C28 116.3(5) yes
O6 N4 C29 115.9(5) yes
C28 N4 C29 123.3(4) yes
N1 C1 C2 118.6(6) yes
N1 C1 C3 118.1(6) yes
C2 C1 C3 123.3(5) yes
C1 C2 C4 117.5(5) yes
C1 C2 H1 120.767 no
C4 C2 H1 121.746 no
C1 C3 C5 118.9(5) yes
C1 C3 H2 120.341 no
C5 C3 H2 120.791 no
C2 C4 C6 121.2(5) yes
C2 C4 H3 120.207 no
C6 C4 H3 118.602 no
C3 C5 C6 119.5(5) yes
C3 C5 H4 119.782 no
C6 C5 H4 120.753 no
N2 C6 C4 114.9(5) yes
N2 C6 C5 125.3(5) yes
C4 C6 C5 119.7(5) yes
N3 C7 C8 124.2(4) yes
N3 C7 C9 117.0(5) yes
C8 C7 C9 118.8(4) yes
C7 C8 C10 120.6(4) yes
C7 C8 H5 121.248 no
C10 C8 H5 118.178 no
C7 C9 C11 120.5(5) yes
C7 C9 H6 117.752 no
C11 C9 H6 121.703 no
C8 C10 C12 120.8(5) yes
C8 C10 H7 120.511 no
C12 C10 H7 118.677 no
C9 C11 C12 119.8(4) yes
C9 C11 H8 118.552 no
C12 C11 H8 121.613 no
C10 C12 C11 119.4(4) yes
C10 C12 O3 114.8(5) yes
C11 C12 O3 125.8(4) yes
O3 C13 C14 107.3(4) yes
O3 C13 H9 111.880 no
C14 C13 H9 109.948 no
O3 C13 H10 112.082 no
C14 C13 H10 110.264 no
H9 C13 H10 105.413 no
C13 C14 C15 115.1(4) yes
C13 C14 H11 107.971 no
C15 C14 H11 109.344 no
C13 C14 H12 108.385 no
C15 C14 H12 108.685 no
H11 C14 H12 107.052 no
C14 C15 C16 112.2(4) yes
C14 C15 H13 109.425 no
C16 C15 H13 109.033 no
C14 C15 H14 109.188 no
C16 C15 H14 111.098 no
H13 C15 H14 105.645 no
C15 C16 C17 115.1(4) yes
C15 C16 H15 107.042 no
C17 C16 H15 108.142 no
C15 C16 H16 109.231 no
C17 C16 H16 108.781 no
H15 C16 H16 108.349 no
C16 C17 C18 113.4(4) yes
C16 C17 H17 109.387 no
C18 C17 H17 110.696 no
C16 C17 H18 109.567 no
C18 C17 H18 110.051 no
H17 C17 H18 103.237 no
C17 C18 C19 114.7(4) yes
C17 C18 H19 109.842 no
C19 C18 H19 107.104 no
C17 C18 H20 109.036 no
C19 C18 H20 108.660 no
H19 C18 H20 107.239 no
C18 C19 C20 115.3(4) yes
C18 C19 H21 107.444 no
C20 C19 H21 109.012 no
C18 C19 H22 109.927 no
C20 C19 H22 110.176 no
H21 C19 H22 104.419 no
C19 C20 C21 114.5(4) yes
C19 C20 H23 109.030 no
C21 C20 H23 108.567 no
C19 C20 H24 109.287 no
C21 C20 H24 108.464 no
H23 C20 H24 106.689 no
C20 C21 C22 114.9(4) yes
C20 C21 H25 107.210 no
C22 C21 H25 109.160 no
C20 C21 H26 108.476 no
C22 C21 H26 111.076 no
H25 C21 H26 105.588 no
C21 C22 C23 110.8(4) yes
C21 C22 H27 110.214 no
C23 C22 H27 110.431 no
C21 C22 H28 111.377 no
C23 C22 H28 109.891 no
H27 C22 H28 103.947 no
C22 C23 O4 109.3(4) yes
C22 C23 H29 110.687 no
O4 C23 H29 110.668 no
C22 C23 H30 111.127 no
O4 C23 H30 111.060 no
H29 C23 H30 103.878 no
O4 C24 O5 121.9(5) yes
O4 C24 C25 112.6(5) yes
O5 C24 C25 125.4(5) yes
C24 C25 C26 110.2(4) yes
C24 C25 C27 109.9(5) yes
C26 C25 C27 108.0(4) yes
C24 C25 H31 112.977 no
C26 C25 H31 108.698 no
C27 C25 H31 106.798 no
C25 C26 C28 114.0(5) yes
C25 C26 H32 109.031 no
C28 C26 H32 110.277 no
C25 C26 H33 108.250 no
C28 C26 H33 110.194 no
H32 C26 H33 104.627 no
C25 C27 C29 114.8(5) yes
C25 C27 H34 106.646 no
C29 C27 H34 107.681 no
C25 C27 H35 109.696 no
C29 C27 H35 110.964 no
H34 C27 H35 106.574 no
C26 C28 N4 109.1(5) yes
C26 C28 C30 108.5(5) yes
N4 C28 C30 107.2(5) yes
C26 C28 C31 112.4(5) yes
N4 C28 C31 110.8(5) yes
C30 C28 C31 108.7(5) yes
C27 C29 N4 110.3(5) yes
C27 C29 C32 111.7(5) yes
N4 C29 C32 109.7(5) yes
C27 C29 C33 109.3(5) yes
N4 C29 C33 106.9(5) yes
C32 C29 C33 108.7(5) yes
C28 C30 H36 113.589 no
C28 C30 H37 111.240 no
H36 C30 H37 106.238 no
C28 C30 H38 113.095 no
H36 C30 H38 108.107 no
H37 C30 H38 103.906 no
C28 C31 H39 112.118 no
C28 C31 H40 112.525 no
H39 C31 H40 108.797 no
C28 C31 H41 111.261 no
H39 C31 H41 106.230 no
H40 C31 H41 105.508 no
C29 C32 H42 114.517 no
C29 C32 H43 113.129 no
H42 C32 H43 107.212 no
C29 C32 H44 111.813 no
H42 C32 H44 105.324 no
H43 C32 H44 104.017 no
C29 C33 H45 111.450 no
C29 C33 H46 115.134 no
H45 C33 H46 107.837 no
C29 C33 H47 109.543 no
H45 C33 H47 104.232 no
H46 C33 H47 108.030 no

loop_
_geom_bond_atom_site_label_1
_geom_bond_atom_site_label_2
_geom_bond_distance
_geom_bond_publ_flag
O1 N1 1.237(7) yes
O2 N1 1.208(7) yes
O3 C12 1.353(5) yes
O3 C13 1.436(5) yes
O4 C23 1.455(6) yes
O4 C24 1.327(6) yes
O5 C24 1.180(6) yes
O6 N4 1.293(5) yes
N1 C1 1.483(7) yes
N2 N3 1.265(5) yes
N2 C6 1.420(6) yes
N3 C7 1.424(6) yes
N4 C28 1.474(7) yes
N4 C29 1.476(7) yes
C1 C2 1.372(8) yes
C1 C3 1.357(8) yes
C2 C4 1.372(7) yes
C2 H1 0.993 no
C3 C5 1.390(7) yes
C3 H2 1.027 no
C4 C6 1.387(7) yes
C4 H3 0.993 no
C5 C6 1.380(7) yes
C5 H4 0.999 no
C7 C8 1.374(7) yes
C7 C9 1.385(6) yes
C8 C10 1.365(6) yes
C8 H5 1.000 no
C9 C11 1.392(7) yes
C9 H6 1.002 no
C10 C12 1.386(6) yes
C10 H7 1.000 no
C11 C12 1.364(7) yes
C11 H8 0.982 no
C13 C14 1.505(7) yes
C13 H9 0.973 no
C13 H10 0.977 no
C14 C15 1.504(6) yes
C14 H11 0.962 no
C14 H12 0.967 no
C15 C16 1.509(6) yes
C15 H13 0.982 no
C15 H14 0.965 no
C16 C17 1.518(6) yes
C16 H15 0.966 no
C16 H16 0.947 no
C17 C18 1.510(7) yes
C17 H17 0.984 no
C17 H18 0.995 no
C18 C19 1.518(7) yes
C18 H19 0.957 no
C18 H20 0.969 no
C19 C20 1.508(7) yes
C19 H21 0.994 no
C19 H22 0.969 no
C20 C21 1.499(6) yes
C20 H23 0.959 no
C20 H24 0.975 no
C21 C22 1.514(7) yes
C21 H25 0.994 no
C21 H26 0.954 no
C22 C23 1.498(7) yes
C22 H27 0.990 no
C22 H28 0.980 no
C23 H29 0.998 no
C23 H30 0.972 no
C24 C25 1.502(7) yes
C25 C26 1.513(7) yes
C25 C27 1.507(7) yes
C25 H31 0.985 no
C26 C28 1.511(7) yes
C26 H32 0.973 no
C26 H33 0.987 no
C27 C29 1.504(7) yes
C27 H34 0.981 no
C27 H35 0.954 no
C28 C30 1.503(8) yes
C28 C31 1.509(7) yes
C29 C32 1.511(8) yes
C29 C33 1.527(8) yes
C30 H36 0.943 no
C30 H37 0.996 no
C30 H38 0.974 no
C31 H39 0.949 no
C31 H40 0.959 no
C31 H41 0.990 no
C32 H42 0.955 no
C32 H43 0.972 no
C32 H44 0.996 no
C33 H45 0.984 no
C33 H46 0.935 no
C33 H47 0.981 no

loop_
_cod_related_entry_id
_cod_related_entry_database
_cod_related_entry_code
1 ChemSpider 17269638
